data_2022744
loop_
_publ_author_name
'Vinaya, ?'
'Anil Kumar, Haleyur G.'
'Mohan Kumar, Thaluru M.'
'Lakshmana, Beliyaiah'
'Basavaraju, Yeriyur B.'
'Yathirajan, Hemmige S.'
'Parkin, Sean'

_publ_section_title
;
 Syntheses, crystal structures and Hirshfeld surface analyses of four
 mol-ecular salts of amitriptynol.
;
_journal_coeditor_code HB8061
_journal_issue 'Pt 5'
_journal_name_full 'Acta crystallographica. Section E, Crystallographic communications'
_journal_page_first 451
_journal_page_last 457
_journal_paper_doi 10.1107/S2056989023003225
_journal_volume 79
_journal_year 2023
_chemical_formula_iupac 'C20 H26 N O +, C9 H9 O4 -, 3H2 O'
_chemical_formula_moiety 'C20 H26 N O +, C9 H9 O4 -, 3(H2 O)'
_chemical_formula_sum 'C29 H41 N O8'
_chemical_formula_weight 531.63
_chemical_name_common
;
Amitriptynolium 3,4-dimethoxybenzoate trihydrate
;
_chemical_name_systematic
'(3-{2-Hydroxytricyclo[9.4.0.0^3,8^]pentadeca-1(11),3,5,7,12,14-hexaen-2-yl}propyl)dimethylazanium 3,4-dimethoxybenzoate trihydrate'
_space_group_crystal_system monoclinic
_space_group_IT_number 9
_space_group_name_Hall 'C -2yc'
_space_group_name_H-M_alt 'C 1 c 1'
_atom_sites_solution_hydrogens mixed
_atom_sites_solution_primary direct
_atom_sites_solution_secondary difmap
_audit_creation_method 'SHELXL-2019/2 and CIFFIX'
_cell_angle_alpha 90
_cell_angle_beta 108.238(2)
_cell_angle_gamma 90
_cell_formula_units_Z 8
_cell_length_a 8.6750(3)
_cell_length_b 55.2061(19)
_cell_length_c 12.3988(4)
_cell_measurement_reflns_used 9909
_cell_measurement_temperature 90.0(2)
_cell_measurement_theta_max 74.41
_cell_measurement_theta_min 3.20
_cell_volume 5639.7(3)
_computing_cell_refinement
;
<i>APEX3</i> (Bruker, 2016)
;
_computing_data_collection
;
<i>APEX3</i> (Bruker, 2016)
;
_computing_data_reduction
;
<i>APEX3</i> (Bruker, 2016)
;
_computing_molecular_graphics
;
<i>XP</i> in <i>SHELXTL</i> (Sheldrick, 2008) and
<i>Mercury</i> (Macrae <i>et al</i>., 2020)
;
_computing_publication_material
;
<i>SHELX</i> (Sheldrick, 2008) and <i>publCIF</i> (Westrip,
2010)
;
_computing_structure_refinement
;
<i>SHELXL2019/2</i> (Sheldrick, 2015b)
;
_computing_structure_solution
;
<i>SHELXT</i> (Sheldrick, 2015a)
;
_diffrn_ambient_temperature 90.0(2)
_diffrn_detector_area_resol_mean 7.41
_diffrn_measured_fraction_theta_full 0.966
_diffrn_measured_fraction_theta_max 0.962
_diffrn_measurement_device_type 'Bruker D8 Venture dual source'
_diffrn_measurement_method '\f and \w scans'
_diffrn_radiation_type CuK\a
_diffrn_radiation_wavelength 1.54178
_diffrn_reflns_av_R_equivalents 0.0343
_diffrn_reflns_av_unetI/netI 0.0431
_diffrn_reflns_limit_h_max 10
_diffrn_reflns_limit_h_min -10
_diffrn_reflns_limit_k_max 68
_diffrn_reflns_limit_k_min -67
_diffrn_reflns_limit_l_max 15
_diffrn_reflns_limit_l_min -14
_diffrn_reflns_number 22593
_diffrn_reflns_theta_full 67.679
_diffrn_reflns_theta_max 74.509
_diffrn_reflns_theta_min 1.600
_diffrn_source microsource
_exptl_absorpt_coefficient_mu 0.743
_exptl_absorpt_correction_T_max 0.982
_exptl_absorpt_correction_T_min 0.858
_exptl_absorpt_correction_type multi-scan
_exptl_absorpt_process_details
;
(<i>SADABS</i>; Krause <i>et al.</i>,  2015)
;
_exptl_crystal_colour colourless
_exptl_crystal_density_diffrn 1.252
_exptl_crystal_description 'cut block'
_exptl_crystal_F_000 2288
_exptl_crystal_size_max 0.300
_exptl_crystal_size_mid 0.240
_exptl_crystal_size_min 0.180
_refine_diff_density_max 0.168
_refine_diff_density_min -0.196
_refine_ls_abs_structure_details
;
Flack <i>x</i> obtained from 2935 quotients
[(<i>I</i>^+^)-(<i>I</i>^-^)]/[(<i>I</i>^+^)+(<i>I</i>^-^)]
(Parsons <i>et al.</i>,  2013)
;
_refine_ls_abs_structure_Flack 0.00(7)
_refine_ls_extinction_coef 0.00036(6)
_refine_ls_extinction_expression Fc^*^=kFc[1+0.001xFc^2^\l^3^/sin(2\q)]^-1/4^
_refine_ls_extinction_method
;
<i>SHELXL2019/2</i> (Sheldrick, 2015b)
;
_refine_ls_goodness_of_fit_ref 1.023
_refine_ls_hydrogen_treatment mixed
_refine_ls_matrix_type full
_refine_ls_number_parameters 773
_refine_ls_number_reflns 9069
_refine_ls_number_restraints 160
_refine_ls_restrained_S_all 1.038
_refine_ls_R_factor_all 0.0362
_refine_ls_R_factor_gt 0.0310
_refine_ls_shift/su_max 0.002
_refine_ls_shift/su_mean 0.000
_refine_ls_structure_factor_coef Fsqd
_refine_ls_weighting_details 'w=1/[\s^2^(Fo^2^)+(0.0311P)^2^+1.2839P] where P=(Fo^2^+2Fc^2^)/3'
_refine_ls_weighting_scheme calc
_refine_ls_wR_factor_gt 0.0715
_refine_ls_wR_factor_ref 0.0744
_reflns_number_gt 8333
_reflns_number_total 9069
_reflns_threshold_expression 'I > 2\s(I)'
_cod_data_source_file hb8061sup1.cif
_cod_data_source_block II
_cod_depositor_comments 'Adding full bibliography for 2022743--2022746.cif.'
_cod_original_sg_symbol_H-M 'C c'
_cod_database_code 2022744
_cod_database_fobs_code 2022744
_shelx_space_group_comment
;
The symmetry employed for this shelxl refinement is uniquely defined
by the following loop, which should always be used as a source of
symmetry information in preference to the above space-group names.
They are only intended as comments.
;
_shelx_estimated_absorpt_t_min 0.808
_shelx_estimated_absorpt_t_max 0.878

loop_
_space_group_symop_operation_xyz
'x, y, z'
'x, -y, z+1/2'
'x+1/2, y+1/2, z'
'x+1/2, -y+1/2, z+1/2'

loop_
_atom_site_type_symbol
_atom_site_label
_atom_site_fract_x
_atom_site_fract_y
_atom_site_fract_z
_atom_site_U_iso_or_equiv
_atom_site_adp_type
_atom_site_calc_flag
_atom_site_occupancy
_atom_site_disorder_assembly
_atom_site_disorder_group
O O1A 0.8097(2) 0.47166(3) 0.10132(14) 0.0261(4) Uani d 1 . .
H H1OA 0.728(5) 0.4647(6) 0.104(3) 0.050(11) Uiso d 1 . .
N N1A 0.9739(2) 0.42601(4) 0.47205(16) 0.0223(4) Uani d 1 . .
H H1NA 0.944(4) 0.4156(5) 0.404(3) 0.034(8) Uiso d 1 . .
C C1A 0.7195(3) 0.51236(4) 0.1267(2) 0.0254(5) Uani d 1 . .
C C2A 0.6083(3) 0.50919(5) 0.0187(2) 0.0338(6) Uani d 1 . .
H H2A 0.601812 0.493898 -0.017580 0.041 Uiso calc 1 . .
C C3A 0.5074(4) 0.52770(6) -0.0370(3) 0.0478(8) Uani d 1 . .
H H3A 0.431704 0.525070 -0.110150 0.057 Uiso calc 1 . .
C C4A 0.5177(4) 0.55017(6) 0.0150(3) 0.0520(9) Uani d 1 . .
H H4A 0.452519 0.563268 -0.023627 0.062 Uiso calc 1 . .
C C5A 0.6226(4) 0.55328(5) 0.1225(3) 0.0453(8) Uani d 1 . .
H H5A 0.625477 0.568544 0.158415 0.054 Uiso calc 1 . .
C C6A 0.7258(4) 0.53489(5) 0.1815(3) 0.0343(6) Uani d 1 . .
C C7A 0.8349(7) 0.5406(2) 0.3010(6) 0.0430(7) Uani d 0.723(8) A 1
H H7AA 0.774332 0.535915 0.353525 0.052 Uiso calc 0.723(8) A 1
H H7AB 0.847683 0.558391 0.306159 0.052 Uiso calc 0.723(8) A 1
C C8A 1.0040(6) 0.52974(10) 0.3483(4) 0.0412(10) Uani d 0.723(8) A 1
H H8AA 1.076644 0.542410 0.393608 0.049 Uiso calc 0.723(8) A 1
H H8AB 0.998948 0.516568 0.401305 0.049 Uiso calc 0.723(8) A 1
C C9A 1.0821(3) 0.51966(5) 0.2649(2) 0.0328(6) Uani d 1 . .
C C7A' 0.8294(15) 0.5414(5) 0.3009(13) 0.0430(7) Uani d 0.277(8) A 2
H H7AC 0.801921 0.558060 0.317951 0.052 Uiso calc 0.277(8) A 2
H H7AD 0.801849 0.530334 0.354952 0.052 Uiso calc 0.277(8) A 2
C C8A' 1.0098(13) 0.5400(2) 0.3200(11) 0.0412(10) Uani d 0.277(8) A 2
H H8AC 1.063586 0.539017 0.403067 0.049 Uiso calc 0.277(8) A 2
H H8AD 1.042800 0.555628 0.294696 0.049 Uiso calc 0.277(8) A 2
C C10A 1.2396(4) 0.52680(5) 0.2704(3) 0.0436(8) Uani d 1 . .
H H10A 1.289198 0.539784 0.319256 0.052 Uiso calc 1 . .
C C11A 1.3237(4) 0.51577(6) 0.2081(4) 0.0577(10) Uani d 1 . .
H H11A 1.430100 0.521015 0.213257 0.069 Uiso calc 1 . .
C C12A 1.2531(4) 0.49711(7) 0.1383(4) 0.0615(10) Uani d 1 . .
H H12A 1.309878 0.489321 0.093825 0.074 Uiso calc 1 . .
C C13A 1.0992(4) 0.48948(5) 0.1322(3) 0.0406(7) Uani d 1 . .
H H13A 1.052750 0.476225 0.084158 0.049 Uiso calc 1 . .
C C14A 1.0105(3) 0.50042(4) 0.1933(2) 0.0245(5) Uani d 1 . .
C C15A 0.8373(3) 0.49146(4) 0.17906(19) 0.0223(5) Uani d 1 . .
C C16A 0.8133(3) 0.48197(4) 0.2894(2) 0.0237(5) Uani d 1 . .
H H16A 0.828234 0.495479 0.344260 0.028 Uiso calc 1 . .
H H16B 0.700971 0.475870 0.272840 0.028 Uiso calc 1 . .
C C17A 0.9323(3) 0.46170(4) 0.3429(2) 0.0265(5) Uani d 1 . .
H H17A 0.928203 0.449175 0.284873 0.032 Uiso calc 1 . .
H H17B 1.043917 0.468334 0.369343 0.032 Uiso calc 1 . .
C C18A 0.8928(3) 0.45018(4) 0.44236(19) 0.0238(5) Uani d 1 . .
H H18A 0.929122 0.461037 0.509095 0.029 Uiso calc 1 . .
H H18B 0.773833 0.448128 0.422774 0.029 Uiso calc 1 . .
C C19A 0.9150(3) 0.41316(5) 0.5565(2) 0.0318(6) Uani d 1 . .
H H19A 0.796673 0.411542 0.527029 0.048 Uiso calc 1 . .
H H19B 0.944868 0.422393 0.627505 0.048 Uiso calc 1 . .
H H19C 0.964507 0.397033 0.570658 0.048 Uiso calc 1 . .
C C20A 1.1528(3) 0.42766(5) 0.5104(2) 0.0364(6) Uani d 1 . .
H H20A 1.189226 0.433926 0.448517 0.055 Uiso calc 1 . .
H H20B 1.199354 0.411546 0.532492 0.055 Uiso calc 1 . .
H H20C 1.188559 0.438616 0.575741 0.055 Uiso calc 1 . .
O O2A 0.9079(2) 0.39435(3) 0.29857(14) 0.0288(4) Uani d 1 . .
O O3A 0.6631(2) 0.40818(3) 0.28617(14) 0.0253(4) Uani d 1 . .
O O4A 0.8017(2) 0.32516(3) 0.01210(14) 0.0276(4) Uani d 1 . .
O O5A 0.4946(2) 0.32461(3) -0.08854(13) 0.0251(4) Uani d 1 . .
C C21A 0.7548(3) 0.39383(4) 0.25680(19) 0.0220(5) Uani d 1 . .
C C22A 0.6805(3) 0.37502(4) 0.16730(19) 0.0201(5) Uani d 1 . .
C C23A 0.7816(3) 0.35872(4) 0.13490(19) 0.0216(5) Uani d 1 . .
H H23A 0.895721 0.359291 0.170702 0.026 Uiso calc 1 . .
C C24A 0.7158(3) 0.34177(4) 0.05087(19) 0.0221(5) Uani d 1 . .
C C25A 0.5467(3) 0.34135(4) -0.00328(19) 0.0214(5) Uani d 1 . .
C C26A 0.4471(3) 0.35703(4) 0.0312(2) 0.0234(5) Uani d 1 . .
H H26A 0.332757 0.356322 -0.003274 0.028 Uiso calc 1 . .
C C27A 0.5145(3) 0.37388(4) 0.1167(2) 0.0230(5) Uani d 1 . .
H H27A 0.445821 0.384642 0.140285 0.028 Uiso calc 1 . .
C C28A 0.9746(3) 0.32550(5) 0.0603(2) 0.0296(6) Uani d 1 . .
H H28A 1.021890 0.313054 0.023889 0.044 Uiso calc 1 . .
H H28B 1.004536 0.322238 0.141968 0.044 Uiso calc 1 . .
H H28C 1.015872 0.341455 0.048111 0.044 Uiso calc 1 . .
C C29A 0.3318(3) 0.32681(5) -0.1622(2) 0.0328(6) Uani d 1 . .
H H29A 0.311686 0.343562 -0.189141 0.049 Uiso calc 1 . .
H H29B 0.256278 0.322455 -0.120829 0.049 Uiso calc 1 . .
H H29C 0.315510 0.315935 -0.227306 0.049 Uiso calc 1 . .
O O2B 0.0055(2) 0.35198(3) 0.65098(13) 0.0255(4) Uani d 1 . .
O O3B -0.2199(2) 0.35121(3) 0.69922(14) 0.0276(4) Uani d 1 . .
O O4B 0.2120(2) 0.42401(3) 1.06985(13) 0.0252(4) Uani d 1 . .
O O5B 0.35057(19) 0.41657(3) 0.91879(13) 0.0240(4) Uani d 1 . .
C C21B -0.0785(3) 0.35866(4) 0.71262(19) 0.0221(5) Uani d 1 . .
C C22B -0.0065(3) 0.37649(4) 0.80631(18) 0.0203(5) Uani d 1 . .
C C23B 0.1409(3) 0.38828(4) 0.81467(19) 0.0204(5) Uani d 1 . .
H H23B 0.193726 0.385270 0.759468 0.024 Uiso calc 1 . .
C C24B 0.2089(3) 0.40417(4) 0.90259(19) 0.0192(5) Uani d 1 . .
C C25B 0.1319(3) 0.40846(4) 0.98534(19) 0.0218(5) Uani d 1 . .
C C26B -0.0135(3) 0.39715(4) 0.9766(2) 0.0241(5) Uani d 1 . .
H H26B -0.066450 0.400164 1.031777 0.029 Uiso calc 1 . .
C C27B -0.0826(3) 0.38130(4) 0.8868(2) 0.0240(5) Uani d 1 . .
H H27B -0.183243 0.373717 0.880850 0.029 Uiso calc 1 . .
C C28B 0.4461(3) 0.41039(5) 0.8472(2) 0.0284(5) Uani d 1 . .
H H28D 0.386712 0.414694 0.768475 0.043 Uiso calc 1 . .
H H28E 0.468079 0.392938 0.852269 0.043 Uiso calc 1 . .
H H28F 0.548977 0.419289 0.871932 0.043 Uiso calc 1 . .
C C29B 0.1497(4) 0.42658(5) 1.1636(2) 0.0327(6) Uani d 1 . .
H H29D 0.040051 0.433412 1.136581 0.049 Uiso calc 1 . .
H H29E 0.220504 0.437408 1.220407 0.049 Uiso calc 1 . .
H H29F 0.146086 0.410670 1.197751 0.049 Uiso calc 1 . .
O O1B -0.0088(2) 0.27936(3) 0.84148(14) 0.0249(4) Uani d 1 . .
H H1OB -0.099(5) 0.2875(6) 0.828(3) 0.049(10) Uiso d 1 . .
N N1B -0.1886(2) 0.32466(4) 0.47886(16) 0.0226(4) Uani d 1 . .
H H1NB -0.124(3) 0.3328(5) 0.550(2) 0.021(6) Uiso d 1 . .
C C1B -0.0970(3) 0.23739(4) 0.8230(2) 0.0226(5) Uani d 1 . .
C C2B -0.1097(3) 0.24038(5) 0.9320(2) 0.0280(5) Uani d 1 . .
H H2B -0.087797 0.255825 0.967240 0.034 Uiso calc 1 . .
C C3B -0.1532(3) 0.22148(5) 0.9899(2) 0.0353(6) Uani d 1 . .
H H3B -0.161545 0.224032 1.063669 0.042 Uiso calc 1 . .
C C4B -0.1845(3) 0.19891(5) 0.9399(3) 0.0364(7) Uani d 1 . .
H H4B -0.212209 0.185725 0.979475 0.044 Uiso calc 1 . .
C C5B -0.1751(3) 0.19572(5) 0.8317(2) 0.0343(6) Uani d 1 . .
H H5B -0.198988 0.180227 0.797139 0.041 Uiso calc 1 . .
C C6B -0.1315(3) 0.21454(4) 0.7710(2) 0.0271(5) Uani d 1 . .
C C7B -0.1254(7) 0.20877(14) 0.6523(4) 0.0334(6) Uani d 0.794(10) B 1
H H7BA -0.234262 0.212447 0.598930 0.040 Uiso calc 0.794(10) B 1
H H7BB -0.110401 0.191034 0.649269 0.040 Uiso calc 0.794(10) B 1
C C8B -0.0001(4) 0.22072(10) 0.6031(3) 0.0308(9) Uani d 0.794(10) B 1
H H8BA 0.039106 0.208199 0.560842 0.037 Uiso calc 0.794(10) B 1
H H8BB -0.057133 0.233197 0.547578 0.037 Uiso calc 0.794(10) B 1
C C9B 0.1457(3) 0.23241(5) 0.6868(2) 0.0273(5) Uani d 1 . .
C C7B' -0.136(2) 0.2077(5) 0.6516(14) 0.0334(6) Uani d 0.206(10) B 2
H H7BC -0.218932 0.217595 0.596256 0.040 Uiso calc 0.206(10) B 2
H H7BD -0.167884 0.190459 0.637791 0.040 Uiso calc 0.206(10) B 2
C C8B' 0.0286(17) 0.2115(3) 0.6328(14) 0.0308(9) Uani d 0.206(10) B 2
H H8BC 0.006565 0.212792 0.549693 0.037 Uiso calc 0.206(10) B 2
H H8BD 0.090553 0.196284 0.656675 0.037 Uiso calc 0.206(10) B 2
C C10B 0.2992(3) 0.22630(5) 0.6836(2) 0.0302(6) Uani d 1 . .
H H10B 0.310033 0.213517 0.635197 0.036 Uiso calc 1 . .
C C11B 0.4373(3) 0.23822(5) 0.7488(3) 0.0372(7) Uani d 1 . .
H H11B 0.541280 0.233658 0.745478 0.045 Uiso calc 1 . .
C C12B 0.4212(3) 0.25691(5) 0.8188(3) 0.0401(7) Uani d 1 . .
H H12B 0.514461 0.265297 0.864353 0.048 Uiso calc 1 . .
C C13B 0.2683(3) 0.26334(5) 0.8221(2) 0.0302(6) Uani d 1 . .
H H13B 0.258570 0.276233 0.870363 0.036 Uiso calc 1 . .
C C14B 0.1286(3) 0.25148(4) 0.75701(19) 0.0217(5) Uani d 1 . .
C C15B -0.0369(3) 0.25886(4) 0.76773(19) 0.0213(5) Uani d 1 . .
C C16B -0.1633(3) 0.26664(4) 0.65459(19) 0.0218(5) Uani d 1 . .
H H16C -0.190054 0.252546 0.602651 0.026 Uiso calc 1 . .
H H16D -0.264023 0.271806 0.669456 0.026 Uiso calc 1 . .
C C17B -0.1019(3) 0.28741(4) 0.5966(2) 0.0235(5) Uani d 1 . .
H H17C -0.034510 0.298558 0.655019 0.028 Uiso calc 1 . .
H H17D -0.033210 0.280764 0.553196 0.028 Uiso calc 1 . .
C C18B -0.2434(3) 0.30135(4) 0.51667(19) 0.0218(5) Uani d 1 . .
H H18C -0.296440 0.291225 0.449361 0.026 Uiso calc 1 . .
H H18D -0.324476 0.304823 0.555782 0.026 Uiso calc 1 . .
C C19B -0.3287(3) 0.34098(5) 0.4246(2) 0.0295(5) Uani d 1 . .
H H19D -0.288277 0.356619 0.407438 0.044 Uiso calc 1 . .
H H19E -0.392125 0.343457 0.476692 0.044 Uiso calc 1 . .
H H19F -0.397610 0.333581 0.354196 0.044 Uiso calc 1 . .
C C20B -0.0901(3) 0.32096(5) 0.4014(2) 0.0323(6) Uani d 1 . .
H H20D -0.157237 0.313348 0.330950 0.048 Uiso calc 1 . .
H H20E 0.002483 0.310452 0.438230 0.048 Uiso calc 1 . .
H H20F -0.050527 0.336639 0.383928 0.048 Uiso calc 1 . .
O O1W 0.4417(3) 0.39328(4) 0.39210(18) 0.0413(5) Uani d 1 . .
H H1W1 0.504(4) 0.3966(6) 0.357(2) 0.052(9) Uiso d 1 . .
H H2W1 0.489(4) 0.3906(7) 0.4585(16) 0.074(11) Uiso d 1 . .
O O2W 0.1734(2) 0.36400(3) 0.33118(17) 0.0338(4) Uani d 1 . .
H H1W2 0.096(3) 0.3738(5) 0.315(3) 0.058(10) Uiso d 1 . .
H H2W2 0.255(3) 0.3723(6) 0.338(4) 0.081(11) Uiso d 1 . .
O O3W 0.5334(3) 0.38545(4) 0.62643(19) 0.0413(5) Uani d 1 . .
H H1W3 0.609(4) 0.3755(7) 0.649(4) 0.091(13) Uiso d 1 . .
H H2W3 0.451(3) 0.3769(7) 0.608(4) 0.103(14) Uiso d 1 . .
O O4W 0.2519(3) 0.36026(7) 0.5651(2) 0.0731(9) Uani d 1 . .
H H1W4 0.185(4) 0.3580(9) 0.598(3) 0.086(13) Uiso d 1 . .
H H2W4 0.209(5) 0.3598(9) 0.4968(15) 0.103(14) Uiso d 1 . .
O O5W 0.5522(2) 0.44426(4) 0.11870(17) 0.0382(5) Uani d 1 . .
H H1W5 0.467(3) 0.4390(6) 0.072(2) 0.059(10) Uiso d 1 . .
H H2W5 0.576(4) 0.4335(5) 0.168(2) 0.066(10) Uiso d 1 . .
O O6W -0.2896(2) 0.30734(3) 0.78184(16) 0.0319(4) Uani d 1 . .
H H1W6 -0.320(4) 0.3101(6) 0.838(2) 0.053(9) Uiso d 1 . .
H H2W6 -0.258(4) 0.3206(4) 0.765(3) 0.048(9) Uiso d 1 . .

loop_
_atom_site_aniso_label
_atom_site_aniso_U_11
_atom_site_aniso_U_22
_atom_site_aniso_U_33
_atom_site_aniso_U_12
_atom_site_aniso_U_13
_atom_site_aniso_U_23
O1A 0.0294(10) 0.0231(9) 0.0283(9) -0.0036(7) 0.0129(8) -0.0060(7)
N1A 0.0234(10) 0.0216(10) 0.0208(9) 0.0012(8) 0.0053(8) -0.0004(8)
C1A 0.0234(12) 0.0263(13) 0.0328(13) 0.0007(9) 0.0178(11) 0.0054(10)
C2A 0.0224(13) 0.0410(16) 0.0399(15) -0.0023(11) 0.0124(12) 0.0121(12)
C3A 0.0215(14) 0.062(2) 0.061(2) 0.0021(13) 0.0142(14) 0.0290(17)
C4A 0.0303(16) 0.048(2) 0.089(3) 0.0166(13) 0.0340(18) 0.0377(18)
C5A 0.0459(18) 0.0313(16) 0.076(2) 0.0125(13) 0.0449(18) 0.0159(15)
C6A 0.0405(15) 0.0232(13) 0.0515(16) 0.0027(11) 0.0324(13) 0.0074(11)
C7A 0.073(2) 0.0212(15) 0.0458(16) -0.0028(13) 0.0346(16) -0.0045(12)
C8A 0.062(2) 0.026(2) 0.039(2) -0.0220(19) 0.0205(18) -0.0088(17)
C9A 0.0352(14) 0.0308(14) 0.0304(13) -0.0069(11) 0.0073(12) 0.0043(11)
C7A' 0.073(2) 0.0212(15) 0.0458(16) -0.0028(13) 0.0346(16) -0.0045(12)
C8A' 0.062(2) 0.026(2) 0.039(2) -0.0220(19) 0.0205(18) -0.0088(17)
C10A 0.0396(17) 0.0304(16) 0.0526(18) -0.0114(12) 0.0026(14) 0.0101(13)
C11A 0.0316(17) 0.045(2) 0.101(3) -0.0067(14) 0.0282(19) 0.0127(19)
C12A 0.045(2) 0.048(2) 0.110(3) -0.0027(16) 0.052(2) -0.007(2)
C13A 0.0372(16) 0.0290(15) 0.066(2) -0.0019(12) 0.0315(15) -0.0049(14)
C14A 0.0243(12) 0.0210(12) 0.0308(12) -0.0014(9) 0.0124(10) 0.0072(9)
C15A 0.0249(12) 0.0202(12) 0.0248(11) -0.0008(9) 0.0119(10) -0.0027(9)
C16A 0.0274(13) 0.0192(12) 0.0279(12) -0.0025(9) 0.0135(10) -0.0020(9)
C17A 0.0238(12) 0.0269(13) 0.0306(13) -0.0003(10) 0.0112(11) 0.0040(10)
C18A 0.0261(13) 0.0224(12) 0.0242(12) 0.0019(9) 0.0096(10) -0.0023(9)
C19A 0.0391(15) 0.0285(14) 0.0306(13) 0.0075(11) 0.0150(12) 0.0077(10)
C20A 0.0238(13) 0.0389(16) 0.0398(15) 0.0006(11) 0.0006(12) -0.0020(12)
O2A 0.0218(9) 0.0309(10) 0.0308(9) -0.0011(7) 0.0040(7) -0.0070(7)
O3A 0.0235(8) 0.0270(9) 0.0270(8) 0.0010(7) 0.0100(7) -0.0021(7)
O4A 0.0221(9) 0.0293(10) 0.0282(9) 0.0045(7) 0.0033(7) -0.0058(7)
O5A 0.0232(9) 0.0253(9) 0.0224(8) 0.0020(7) 0.0007(7) -0.0019(7)
C21A 0.0229(12) 0.0225(12) 0.0210(11) -0.0020(9) 0.0073(9) 0.0029(9)
C22A 0.0205(11) 0.0214(11) 0.0182(10) -0.0010(9) 0.0060(9) 0.0020(9)
C23A 0.0184(11) 0.0226(12) 0.0221(11) -0.0001(9) 0.0040(9) 0.0038(9)
C24A 0.0236(12) 0.0216(12) 0.0208(11) 0.0025(9) 0.0065(9) 0.0037(9)
C25A 0.0238(11) 0.0196(11) 0.0192(11) -0.0002(9) 0.0043(9) 0.0020(9)
C26A 0.0201(11) 0.0231(12) 0.0247(11) 0.0008(9) 0.0038(9) 0.0032(9)
C27A 0.0233(12) 0.0226(12) 0.0240(11) 0.0015(9) 0.0087(10) 0.0039(9)
C28A 0.0213(12) 0.0321(14) 0.0321(13) 0.0053(10) 0.0035(11) -0.0033(11)
C29A 0.0254(13) 0.0301(14) 0.0329(14) 0.0036(10) -0.0054(11) -0.0059(11)
O2B 0.0239(9) 0.0282(9) 0.0243(8) -0.0038(7) 0.0071(7) -0.0052(7)
O3B 0.0238(9) 0.0286(9) 0.0296(9) -0.0066(7) 0.0071(7) -0.0025(7)
O4B 0.0299(9) 0.0251(9) 0.0215(8) -0.0023(7) 0.0094(7) -0.0056(7)
O5B 0.0215(8) 0.0264(9) 0.0256(8) -0.0055(7) 0.0097(7) -0.0051(7)
C21B 0.0233(12) 0.0189(11) 0.0219(11) -0.0004(9) 0.0041(9) 0.0049(9)
C22B 0.0209(12) 0.0196(11) 0.0201(11) 0.0010(9) 0.0059(9) 0.0034(9)
C23B 0.0211(11) 0.0216(12) 0.0187(11) 0.0014(9) 0.0066(9) 0.0028(9)
C24B 0.0188(11) 0.0182(11) 0.0201(11) 0.0015(8) 0.0055(9) 0.0037(8)
C25B 0.0232(12) 0.0208(12) 0.0202(11) 0.0017(9) 0.0048(9) 0.0010(9)
C26B 0.0278(12) 0.0254(13) 0.0230(11) 0.0022(10) 0.0137(10) 0.0025(9)
C27B 0.0211(12) 0.0248(12) 0.0275(12) -0.0025(9) 0.0095(10) 0.0038(9)
C28B 0.0249(12) 0.0338(14) 0.0308(13) -0.0058(10) 0.0147(11) -0.0050(11)
C29B 0.0407(15) 0.0350(15) 0.0255(13) -0.0041(12) 0.0150(12) -0.0069(11)
O1B 0.0236(9) 0.0210(9) 0.0278(9) 0.0013(7) 0.0047(7) -0.0052(7)
N1B 0.0233(10) 0.0219(10) 0.0208(10) -0.0021(8) 0.0045(8) 0.0003(8)
C1B 0.0144(10) 0.0210(12) 0.0288(12) 0.0024(8) 0.0014(9) 0.0036(9)
C2B 0.0221(12) 0.0286(13) 0.0325(13) 0.0024(10) 0.0074(11) 0.0014(10)
C3B 0.0258(13) 0.0440(17) 0.0370(15) 0.0043(11) 0.0113(12) 0.0118(12)
C4B 0.0205(13) 0.0354(16) 0.0524(17) 0.0003(10) 0.0102(12) 0.0161(13)
C5B 0.0194(12) 0.0239(13) 0.0510(17) -0.0020(10) -0.0013(12) 0.0039(12)
C6B 0.0183(11) 0.0237(12) 0.0320(12) 0.0013(9) -0.0026(10) 0.0008(10)
C7B 0.0363(16) 0.0203(14) 0.0350(14) -0.0037(11) -0.0013(12) -0.0060(11)
C8B 0.0253(16) 0.032(2) 0.0303(18) 0.0102(14) 0.0013(14) -0.0078(15)
C9B 0.0256(12) 0.0295(13) 0.0257(12) 0.0045(10) 0.0063(10) 0.0013(10)
C7B' 0.0363(16) 0.0203(14) 0.0350(14) -0.0037(11) -0.0013(12) -0.0060(11)
C8B' 0.0253(16) 0.032(2) 0.0303(18) 0.0102(14) 0.0013(14) -0.0078(15)
C10B 0.0289(13) 0.0293(14) 0.0342(13) 0.0075(10) 0.0123(11) 0.0045(11)
C11B 0.0255(14) 0.0353(16) 0.0552(18) 0.0043(11) 0.0190(13) 0.0074(13)
C12B 0.0226(13) 0.0377(16) 0.0569(18) -0.0090(11) 0.0078(13) -0.0028(13)
C13B 0.0247(13) 0.0253(14) 0.0387(14) -0.0015(10) 0.0071(11) -0.0012(11)
C14B 0.0198(11) 0.0223(12) 0.0214(11) 0.0027(9) 0.0040(9) 0.0051(9)
C15B 0.0218(11) 0.0195(11) 0.0203(11) 0.0002(9) 0.0034(9) -0.0029(9)
C16B 0.0195(11) 0.0182(11) 0.0250(11) 0.0013(8) 0.0030(9) -0.0001(9)
C17B 0.0217(12) 0.0234(12) 0.0244(12) 0.0012(9) 0.0059(10) 0.0015(9)
C18B 0.0201(11) 0.0213(12) 0.0230(11) -0.0021(9) 0.0054(9) 0.0000(9)
C19B 0.0293(13) 0.0246(13) 0.0283(12) 0.0010(10) 0.0000(11) 0.0034(10)
C20B 0.0341(15) 0.0372(15) 0.0266(13) -0.0058(11) 0.0110(11) -0.0007(11)
O1W 0.0361(11) 0.0495(13) 0.0433(12) -0.0045(9) 0.0198(10) 0.0081(10)
O2W 0.0261(10) 0.0304(10) 0.0406(11) 0.0033(8) 0.0044(9) -0.0038(8)
O3W 0.0401(12) 0.0330(11) 0.0427(12) 0.0035(9) 0.0011(10) -0.0047(9)
O4W 0.0344(13) 0.142(3) 0.0407(14) -0.0144(15) 0.0091(11) 0.0307(16)
O5W 0.0339(11) 0.0308(11) 0.0405(11) -0.0124(8) -0.0021(9) 0.0065(9)
O6W 0.0372(10) 0.0275(10) 0.0364(10) 0.0034(8) 0.0194(9) -0.0023(8)

loop_
_atom_type_symbol
_atom_type_description
_atom_type_scat_dispersion_real
_atom_type_scat_dispersion_imag
_atom_type_scat_source
C C 0.0181 0.0091 'International Tables Vol C Tables 4.2.6.8 and 6.1.1.4'
H H 0.0000 0.0000 'International Tables Vol C Tables 4.2.6.8 and 6.1.1.4'
N N 0.0311 0.0180 'International Tables Vol C Tables 4.2.6.8 and 6.1.1.4'
O O 0.0492 0.0322 'International Tables Vol C Tables 4.2.6.8 and 6.1.1.4'

loop_
_geom_angle_atom_site_label_1
_geom_angle_atom_site_label_2
_geom_angle_atom_site_label_3
_geom_angle_site_symmetry_1
_geom_angle_site_symmetry_3
_geom_angle
_geom_angle_publ_flag
C15A O1A H1OA . . 107(3) ?
C20A N1A C19A . . 111.2(2) ?
C20A N1A C18A . . 112.9(2) ?
C19A N1A C18A . . 111.13(19) ?
C20A N1A H1NA . . 106.2(18) ?
C19A N1A H1NA . . 105.8(17) ?
C18A N1A H1NA . . 109.2(17) ?
C2A C1A C6A . . 118.9(2) ?
C2A C1A C15A . . 118.5(2) ?
C6A C1A C15A . . 122.4(2) ?
C3A C2A C1A . . 121.8(3) ?
C3A C2A H2A . . 119.1 ?
C1A C2A H2A . . 119.1 ?
C2A C3A C4A . . 119.4(3) ?
C2A C3A H3A . . 120.3 ?
C4A C3A H3A . . 120.3 ?
C5A C4A C3A . . 119.4(3) ?
C5A C4A H4A . . 120.3 ?
C3A C4A H4A . . 120.3 ?
C4A C5A C6A . . 122.7(3) ?
C4A C5A H5A . . 118.7 ?
C6A C5A H5A . . 118.7 ?
C5A C6A C1A . . 117.8(3) ?
C5A C6A C7A' . . 115.2(9) ?
C1A C6A C7A' . . 127.0(9) ?
C5A C6A C7A . . 117.5(4) ?
C1A C6A C7A . . 124.7(4) ?
C6A C7A C8A . . 121.7(4) ?
C6A C7A H7AA . . 106.9 ?
C8A C7A H7AA . . 106.9 ?
C6A C7A H7AB . . 106.9 ?
C8A C7A H7AB . . 106.9 ?
H7AA C7A H7AB . . 106.7 ?
C9A C8A C7A . . 117.8(4) ?
C9A C8A H8AA . . 107.9 ?
C7A C8A H8AA . . 107.9 ?
C9A C8A H8AB . . 107.9 ?
C7A C8A H8AB . . 107.9 ?
H8AA C8A H8AB . . 107.2 ?
C14A C9A C10A . . 118.5(3) ?
C14A C9A C8A . . 120.6(3) ?
C10A C9A C8A . . 120.2(3) ?
C14A C9A C8A' . . 132.1(5) ?
C10A C9A C8A' . . 107.3(5) ?
C8A' C7A' C6A . . 114.3(10) ?
C8A' C7A' H7AC . . 108.7 ?
C6A C7A' H7AC . . 108.7 ?
C8A' C7A' H7AD . . 108.7 ?
C6A C7A' H7AD . . 108.7 ?
H7AC C7A' H7AD . . 107.6 ?
C7A' C8A' C9A . . 120.7(9) ?
C7A' C8A' H8AC . . 107.1 ?
C9A C8A' H8AC . . 107.1 ?
C7A' C8A' H8AD . . 107.1 ?
C9A C8A' H8AD . . 107.1 ?
H8AC C8A' H8AD . . 106.8 ?
C11A C10A C9A . . 122.3(3) ?
C11A C10A H10A . . 118.9 ?
C9A C10A H10A . . 118.9 ?
C10A C11A C12A . . 119.0(3) ?
C10A C11A H11A . . 120.5 ?
C12A C11A H11A . . 120.5 ?
C11A C12A C13A . . 120.1(3) ?
C11A C12A H12A . . 119.9 ?
C13A C12A H12A . . 119.9 ?
C14A C13A C12A . . 122.3(3) ?
C14A C13A H13A . . 118.9 ?
C12A C13A H13A . . 118.9 ?
C13A C14A C9A . . 117.9(2) ?
C13A C14A C15A . . 119.3(2) ?
C9A C14A C15A . . 122.7(2) ?
O1A C15A C14A . . 105.94(19) ?
O1A C15A C16A . . 107.40(19) ?
C14A C15A C16A . . 114.0(2) ?
O1A C15A C1A . . 109.87(19) ?
C14A C15A C1A . . 107.60(19) ?
C16A C15A C1A . . 111.86(19) ?
C17A C16A C15A . . 111.99(19) ?
C17A C16A H16A . . 109.2 ?
C15A C16A H16A . . 109.2 ?
C17A C16A H16B . . 109.2 ?
C15A C16A H16B . . 109.2 ?
H16A C16A H16B . . 107.9 ?
C18A C17A C16A . . 111.4(2) ?
C18A C17A H17A . . 109.3 ?
C16A C17A H17A . . 109.3 ?
C18A C17A H17B . . 109.3 ?
C16A C17A H17B . . 109.3 ?
H17A C17A H17B . . 108.0 ?
N1A C18A C17A . . 111.35(19) ?
N1A C18A H18A . . 109.4 ?
C17A C18A H18A . . 109.4 ?
N1A C18A H18B . . 109.4 ?
C17A C18A H18B . . 109.4 ?
H18A C18A H18B . . 108.0 ?
N1A C19A H19A . . 109.5 ?
N1A C19A H19B . . 109.5 ?
H19A C19A H19B . . 109.5 ?
N1A C19A H19C . . 109.5 ?
H19A C19A H19C . . 109.5 ?
H19B C19A H19C . . 109.5 ?
N1A C20A H20A . . 109.5 ?
N1A C20A H20B . . 109.5 ?
H20A C20A H20B . . 109.5 ?
N1A C20A H20C . . 109.5 ?
H20A C20A H20C . . 109.5 ?
H20B C20A H20C . . 109.5 ?
C24A O4A C28A . . 117.51(19) ?
C25A O5A C29A . . 117.25(19) ?
O3A C21A O2A . . 123.1(2) ?
O3A C21A C22A . . 119.0(2) ?
O2A C21A C22A . . 117.9(2) ?
C27A C22A C23A . . 119.9(2) ?
C27A C22A C21A . . 120.7(2) ?
C23A C22A C21A . . 119.4(2) ?
C24A C23A C22A . . 120.2(2) ?
C24A C23A H23A . . 119.9 ?
C22A C23A H23A . . 119.9 ?
O4A C24A C23A . . 125.4(2) ?
O4A C24A C25A . . 115.1(2) ?
C23A C24A C25A . . 119.5(2) ?
O5A C25A C26A . . 125.0(2) ?
O5A C25A C24A . . 115.0(2) ?
C26A C25A C24A . . 120.0(2) ?
C25A C26A C27A . . 119.9(2) ?
C25A C26A H26A . . 120.0 ?
C27A C26A H26A . . 120.0 ?
C22A C27A C26A . . 120.4(2) ?
C22A C27A H27A . . 119.8 ?
C26A C27A H27A . . 119.8 ?
O4A C28A H28A . . 109.5 ?
O4A C28A H28B . . 109.5 ?
H28A C28A H28B . . 109.5 ?
O4A C28A H28C . . 109.5 ?
H28A C28A H28C . . 109.5 ?
H28B C28A H28C . . 109.5 ?
O5A C29A H29A . . 109.5 ?
O5A C29A H29B . . 109.5 ?
H29A C29A H29B . . 109.5 ?
O5A C29A H29C . . 109.5 ?
H29A C29A H29C . . 109.5 ?
H29B C29A H29C . . 109.5 ?
C25B O4B C29B . . 117.04(19) ?
C24B O5B C28B . . 117.26(18) ?
O3B C21B O2B . . 123.3(2) ?
O3B C21B C22B . . 118.1(2) ?
O2B C21B C22B . . 118.7(2) ?
C27B C22B C23B . . 119.0(2) ?
C27B C22B C21B . . 120.5(2) ?
C23B C22B C21B . . 120.5(2) ?
C24B C23B C22B . . 120.4(2) ?
C24B C23B H23B . . 119.8 ?
C22B C23B H23B . . 119.8 ?
O5B C24B C23B . . 125.3(2) ?
O5B C24B C25B . . 114.74(19) ?
C23B C24B C25B . . 120.0(2) ?
O4B C25B C26B . . 125.3(2) ?
O4B C25B C24B . . 115.0(2) ?
C26B C25B C24B . . 119.8(2) ?
C25B C26B C27B . . 120.0(2) ?
C25B C26B H26B . . 120.0 ?
C27B C26B H26B . . 120.0 ?
C22B C27B C26B . . 120.9(2) ?
C22B C27B H27B . . 119.6 ?
C26B C27B H27B . . 119.6 ?
O5B C28B H28D . . 109.5 ?
O5B C28B H28E . . 109.5 ?
H28D C28B H28E . . 109.5 ?
O5B C28B H28F . . 109.5 ?
H28D C28B H28F . . 109.5 ?
H28E C28B H28F . . 109.5 ?
O4B C29B H29D . . 109.5 ?
O4B C29B H29E . . 109.5 ?
H29D C29B H29E . . 109.5 ?
O4B C29B H29F . . 109.5 ?
H29D C29B H29F . . 109.5 ?
H29E C29B H29F . . 109.5 ?
C15B O1B H1OB . . 109(2) ?
C20B N1B C19B . . 110.10(19) ?
C20B N1B C18B . . 112.79(19) ?
C19B N1B C18B . . 111.48(19) ?
C20B N1B H1NB . . 110.7(15) ?
C19B N1B H1NB . . 106.4(15) ?
C18B N1B H1NB . . 105.1(15) ?
C2B C1B C6B . . 118.6(2) ?
C2B C1B C15B . . 118.6(2) ?
C6B C1B C15B . . 122.7(2) ?
C3B C2B C1B . . 121.9(3) ?
C3B C2B H2B . . 119.0 ?
C1B C2B H2B . . 119.0 ?
C4B C3B C2B . . 119.6(3) ?
C4B C3B H3B . . 120.2 ?
C2B C3B H3B . . 120.2 ?
C3B C4B C5B . . 119.3(3) ?
C3B C4B H4B . . 120.4 ?
C5B C4B H4B . . 120.4 ?
C4B C5B C6B . . 122.3(3) ?
C4B C5B H5B . . 118.8 ?
C6B C5B H5B . . 118.8 ?
C5B C6B C1B . . 118.3(2) ?
C5B C6B C7B' . . 114.2(9) ?
C1B C6B C7B' . . 127.5(10) ?
C5B C6B C7B . . 117.4(3) ?
C1B C6B C7B . . 124.4(3) ?
C6B C7B C8B . . 122.1(3) ?
C6B C7B H7BA . . 106.8 ?
C8B C7B H7BA . . 106.8 ?
C6B C7B H7BB . . 106.8 ?
C8B C7B H7BB . . 106.8 ?
H7BA C7B H7BB . . 106.6 ?
C9B C8B C7B . . 116.9(3) ?
C9B C8B H8BA . . 108.1 ?
C7B C8B H8BA . . 108.1 ?
C9B C8B H8BB . . 108.1 ?
C7B C8B H8BB . . 108.1 ?
H8BA C8B H8BB . . 107.3 ?
C10B C9B C14B . . 119.3(2) ?
C10B C9B C8B . . 118.9(3) ?
C14B C9B C8B . . 121.3(3) ?
C10B C9B C8B' . . 108.2(6) ?
C14B C9B C8B' . . 130.3(5) ?
C6B C7B' C8B' . . 112.0(11) ?
C6B C7B' H7BC . . 109.2 ?
C8B' C7B' H7BC . . 109.2 ?
C6B C7B' H7BD . . 109.2 ?
C8B' C7B' H7BD . . 109.2 ?
H7BC C7B' H7BD . . 107.9 ?
C7B' C8B' C9B . . 123.6(10) ?
C7B' C8B' H8BC . . 106.4 ?
C9B C8B' H8BC . . 106.4 ?
C7B' C8B' H8BD . . 106.4 ?
C9B C8B' H8BD . . 106.4 ?
H8BC C8B' H8BD . . 106.5 ?
C11B C10B C9B . . 122.1(3) ?
C11B C10B H10B . . 118.9 ?
C9B C10B H10B . . 118.9 ?
C12B C11B C10B . . 118.8(3) ?
C12B C11B H11B . . 120.6 ?
C10B C11B H11B . . 120.6 ?
C11B C12B C13B . . 119.7(3) ?
C11B C12B H12B . . 120.2 ?
C13B C12B H12B . . 120.2 ?
C12B C13B C14B . . 122.0(3) ?
C12B C13B H13B . . 119.0 ?
C14B C13B H13B . . 119.0 ?
C13B C14B C9B . . 118.1(2) ?
C13B C14B C15B . . 119.5(2) ?
C9B C14B C15B . . 122.4(2) ?
O1B C15B C14B . . 106.77(19) ?
O1B C15B C1B . . 109.81(19) ?
C14B C15B C1B . . 106.86(18) ?
O1B C15B C16B . . 106.96(18) ?
C14B C15B C16B . . 114.27(19) ?
C1B C15B C16B . . 112.01(19) ?
C17B C16B C15B . . 112.40(19) ?
C17B C16B H16C . . 109.1 ?
C15B C16B H16C . . 109.1 ?
C17B C16B H16D . . 109.1 ?
C15B C16B H16D . . 109.1 ?
H16C C16B H16D . . 107.9 ?
C18B C17B C16B . . 110.81(19) ?
C18B C17B H17C . . 109.5 ?
C16B C17B H17C . . 109.5 ?
C18B C17B H17D . . 109.5 ?
C16B C17B H17D . . 109.5 ?
H17C C17B H17D . . 108.1 ?
N1B C18B C17B . . 111.57(19) ?
N1B C18B H18C . . 109.3 ?
C17B C18B H18C . . 109.3 ?
N1B C18B H18D . . 109.3 ?
C17B C18B H18D . . 109.3 ?
H18C C18B H18D . . 108.0 ?
N1B C19B H19D . . 109.5 ?
N1B C19B H19E . . 109.5 ?
H19D C19B H19E . . 109.5 ?
N1B C19B H19F . . 109.5 ?
H19D C19B H19F . . 109.5 ?
H19E C19B H19F . . 109.5 ?
N1B C20B H20D . . 109.5 ?
N1B C20B H20E . . 109.5 ?
H20D C20B H20E . . 109.5 ?
N1B C20B H20F . . 109.5 ?
H20D C20B H20F . . 109.5 ?
H20E C20B H20F . . 109.5 ?
H1W1 O1W H2W1 . . 112(3) ?
H1W2 O2W H2W2 . . 105(3) ?
H1W3 O3W H2W3 . . 104(3) ?
H1W4 O4W H2W4 . . 111(3) ?
H1W5 O5W H2W5 . . 103(3) ?
H1W6 O6W H2W6 . . 106(2) ?

loop_
_geom_bond_atom_site_label_1
_geom_bond_atom_site_label_2
_geom_bond_site_symmetry_2
_geom_bond_distance
_geom_bond_publ_flag
O1A C15A . 1.427(3) ?
O1A H1OA . 0.82(4) ?
N1A C20A . 1.477(3) ?
N1A C19A . 1.481(3) ?
N1A C18A . 1.500(3) ?
N1A H1NA . 0.99(3) ?
C1A C2A . 1.395(4) ?
C1A C6A . 1.410(4) ?
C1A C15A . 1.543(3) ?
C2A C3A . 1.381(4) ?
C2A H2A . 0.9500 ?
C3A C4A . 1.388(5) ?
C3A H3A . 0.9500 ?
C4A C5A . 1.369(5) ?
C4A H4A . 0.9500 ?
C5A C6A . 1.399(4) ?
C5A H5A . 0.9500 ?
C6A C7A' . 1.514(11) ?
C6A C7A . 1.520(6) ?
C7A C8A . 1.522(7) ?
C7A H7AA . 0.9900 ?
C7A H7AB . 0.9900 ?
C8A C9A . 1.509(5) ?
C8A H8AA . 0.9900 ?
C8A H8AB . 0.9900 ?
C9A C14A . 1.399(4) ?
C9A C10A . 1.403(4) ?
C9A C8A' . 1.546(9) ?
C7A' C8A' . 1.509(12) ?
C7A' H7AC . 0.9900 ?
C7A' H7AD . 0.9900 ?
C8A' H8AC . 0.9900 ?
C8A' H8AD . 0.9900 ?
C10A C11A . 1.361(5) ?
C10A H10A . 0.9500 ?
C11A C12A . 1.362(5) ?
C11A H11A . 0.9500 ?
C12A C13A . 1.379(4) ?
C12A H12A . 0.9500 ?
C13A C14A . 1.376(4) ?
C13A H13A . 0.9500 ?
C14A C15A . 1.539(3) ?
C15A C16A . 1.539(3) ?
C16A C17A . 1.526(3) ?
C16A H16A . 0.9900 ?
C16A H16B . 0.9900 ?
C17A C18A . 1.520(3) ?
C17A H17A . 0.9900 ?
C17A H17B . 0.9900 ?
C18A H18A . 0.9900 ?
C18A H18B . 0.9900 ?
C19A H19A . 0.9800 ?
C19A H19B . 0.9800 ?
C19A H19C . 0.9800 ?
C20A H20A . 0.9800 ?
C20A H20B . 0.9800 ?
C20A H20C . 0.9800 ?
O2A C21A . 1.266(3) ?
O3A C21A . 1.254(3) ?
O4A C24A . 1.361(3) ?
O4A C28A . 1.430(3) ?
O5A C25A . 1.370(3) ?
O5A C29A . 1.427(3) ?
C21A C22A . 1.509(3) ?
C22A C27A . 1.381(3) ?
C22A C23A . 1.401(3) ?
C23A C24A . 1.383(3) ?
C23A H23A . 0.9500 ?
C24A C25A . 1.409(3) ?
C25A C26A . 1.382(3) ?
C26A C27A . 1.394(3) ?
C26A H26A . 0.9500 ?
C27A H27A . 0.9500 ?
C28A H28A . 0.9800 ?
C28A H28B . 0.9800 ?
C28A H28C . 0.9800 ?
C29A H29A . 0.9800 ?
C29A H29B . 0.9800 ?
C29A H29C . 0.9800 ?
O2B C21B . 1.265(3) ?
O3B C21B . 1.255(3) ?
O4B C25B . 1.364(3) ?
O4B C29B . 1.433(3) ?
O5B C24B . 1.366(3) ?
O5B C28B . 1.432(3) ?
C21B C22B . 1.501(3) ?
C22B C27B . 1.384(3) ?
C22B C23B . 1.409(3) ?
C23B C24B . 1.380(3) ?
C23B H23B . 0.9500 ?
C24B C25B . 1.408(3) ?
C25B C26B . 1.381(3) ?
C26B C27B . 1.396(3) ?
C26B H26B . 0.9500 ?
C27B H27B . 0.9500 ?
C28B H28D . 0.9800 ?
C28B H28E . 0.9800 ?
C28B H28F . 0.9800 ?
C29B H29D . 0.9800 ?
C29B H29E . 0.9800 ?
C29B H29F . 0.9800 ?
O1B C15B . 1.427(3) ?
O1B H1OB . 0.87(4) ?
N1B C20B . 1.486(3) ?
N1B C19B . 1.493(3) ?
N1B C18B . 1.497(3) ?
N1B H1NB . 0.99(3) ?
C1B C2B . 1.399(3) ?
C1B C6B . 1.406(3) ?
C1B C15B . 1.540(3) ?
C2B C3B . 1.385(4) ?
C2B H2B . 0.9500 ?
C3B C4B . 1.380(4) ?
C3B H3B . 0.9500 ?
C4B C5B . 1.380(4) ?
C4B H4B . 0.9500 ?
C5B C6B . 1.403(4) ?
C5B H5B . 0.9500 ?
C6B C7B' . 1.517(11) ?
C6B C7B . 1.523(5) ?
C7B C8B . 1.551(5) ?
C7B H7BA . 0.9900 ?
C7B H7BB . 0.9900 ?
C8B C9B . 1.506(4) ?
C8B H8BA . 0.9900 ?
C8B H8BB . 0.9900 ?
C9B C10B . 1.387(4) ?
C9B C14B . 1.404(3) ?
C9B C8B' . 1.545(10) ?
C7B' C8B' . 1.531(12) ?
C7B' H7BC . 0.9900 ?
C7B' H7BD . 0.9900 ?
C8B' H8BC . 0.9900 ?
C8B' H8BD . 0.9900 ?
C10B C11B . 1.384(4) ?
C10B H10B . 0.9500 ?
C11B C12B . 1.383(4) ?
C11B H11B . 0.9500 ?
C12B C13B . 1.386(4) ?
C12B H12B . 0.9500 ?
C13B C14B . 1.392(3) ?
C13B H13B . 0.9500 ?
C14B C15B . 1.538(3) ?
C15B C16B . 1.546(3) ?
C16B C17B . 1.535(3) ?
C16B H16C . 0.9900 ?
C16B H16D . 0.9900 ?
C17B C18B . 1.523(3) ?
C17B H17C . 0.9900 ?
C17B H17D . 0.9900 ?
C18B H18C . 0.9900 ?
C18B H18D . 0.9900 ?
C19B H19D . 0.9800 ?
C19B H19E . 0.9800 ?
C19B H19F . 0.9800 ?
C20B H20D . 0.9800 ?
C20B H20E . 0.9800 ?
C20B H20F . 0.9800 ?
O1W H1W1 . 0.815(16) ?
O1W H2W1 . 0.810(16) ?
O2W H1W2 . 0.833(16) ?
O2W H2W2 . 0.826(17) ?
O3W H1W3 . 0.831(17) ?
O3W H2W3 . 0.825(17) ?
O4W H1W4 . 0.823(17) ?
O4W H2W4 . 0.812(17) ?
O5W H1W5 . 0.834(16) ?
O5W H2W5 . 0.829(16) ?
O6W H1W6 . 0.835(16) ?
O6W H2W6 . 0.832(16) ?

loop_
_geom_hbond_atom_site_label_D
_geom_hbond_atom_site_label_H
_geom_hbond_atom_site_label_A
_geom_hbond_site_symmetry_A
_geom_hbond_distance_DH
_geom_hbond_distance_HA
_geom_hbond_distance_DA
_geom_hbond_angle_DHA
_geom_hbond_publ_flag
O1A H1OA O5W . 0.82(4) 1.95(4) 2.762(3) 172(4) yes
N1A H1NA O2A . 0.99(3) 1.71(3) 2.690(3) 172(3) yes
N1A H1NA O3A . 0.99(3) 2.45(3) 3.108(3) 124(2) yes
C16A H16B O5W . 0.99 2.61 3.308(3) 127.5 yes
C23A H23A O2W 1_655 0.95 2.61 3.519(3) 159.4 yes
O1B H1OB O6W . 0.87(4) 1.91(4) 2.781(3) 173(3) yes
N1B H1NB O2B . 0.99(3) 1.75(3) 2.723(3) 165(2) yes
N1B H1NB O3B . 0.99(3) 2.48(3) 3.186(3) 128(2) yes
C16B H16D O6W . 0.99 2.46 3.134(3) 125.3 yes
O1W H1W1 O3A . 0.815(16) 1.960(18) 2.770(3) 172(4) yes
O1W H2W1 O3W . 0.810(16) 2.016(18) 2.795(3) 161(4) yes
O2W H1W2 O2A 1_455 0.833(16) 1.949(17) 2.773(3) 170(4) yes
O2W H2W2 O1W . 0.826(17) 1.93(2) 2.738(3) 166(4) yes
O3W H1W3 O3B 1_655 0.831(17) 1.955(17) 2.785(3) 178(5) yes
O3W H2W3 O4W . 0.825(17) 1.883(17) 2.705(4) 174(5) yes
O4W H1W4 O2B . 0.823(17) 1.893(19) 2.708(3) 171(4) yes
O4W H2W4 O2W . 0.812(17) 1.99(2) 2.771(3) 160(4) yes
O5W H1W5 O4B 1_554 0.834(16) 2.36(3) 3.035(3) 138(3) yes
O5W H1W5 O5B 1_554 0.834(16) 2.23(2) 2.971(2) 149(3) yes
O5W H2W5 O3A . 0.829(16) 1.996(17) 2.820(3) 173(4) yes
O6W H1W6 O4A 1_456 0.835(16) 2.24(3) 2.886(2) 134(3) yes
O6W H1W6 O5A 1_456 0.835(16) 2.23(2) 2.980(3) 150(3) yes
O6W H2W6 O3B . 0.832(16) 1.947(17) 2.769(3) 169(3) yes

loop_
_geom_torsion_atom_site_label_1
_geom_torsion_atom_site_label_2
_geom_torsion_atom_site_label_3
_geom_torsion_atom_site_label_4
_geom_torsion_site_symmetry_1
_geom_torsion_site_symmetry_2
_geom_torsion_site_symmetry_3
_geom_torsion_site_symmetry_4
_geom_torsion
_geom_torsion_publ_flag
C6A C1A C2A C3A . . . . 1.6(4) ?
C15A C1A C2A C3A . . . . -175.1(2) ?
C1A C2A C3A C4A . . . . 0.8(4) ?
C2A C3A C4A C5A . . . . -2.8(4) ?
C3A C4A C5A C6A . . . . 2.5(4) ?
C4A C5A C6A C1A . . . . -0.1(4) ?
C4A C5A C6A C7A' . . . . -178.1(10) ?
C4A C5A C6A C7A . . . . -179.2(5) ?
C2A C1A C6A C5A . . . . -1.9(4) ?
C15A C1A C6A C5A . . . . 174.7(2) ?
C2A C1A C6A C7A' . . . . 175.8(11) ?
C15A C1A C6A C7A' . . . . -7.6(12) ?
C2A C1A C6A C7A . . . . 177.1(5) ?
C15A C1A C6A C7A . . . . -6.3(6) ?
C5A C6A C7A C8A . . . . -146.0(7) ?
C1A C6A C7A C8A . . . . 35.0(12) ?
C6A C7A C8A C9A . . . . 18.7(12) ?
C7A C8A C9A C14A . . . . -61.2(7) ?
C7A C8A C9A C10A . . . . 128.9(6) ?
C5A C6A C7A' C8A' . . . . -119.5(15) ?
C1A C6A C7A' C8A' . . . . 63(2) ?
C6A C7A' C8A' C9A . . . . -38(3) ?
C14A C9A C8A' C7A' . . . . 1(2) ?
C10A C9A C8A' C7A' . . . . 163.6(15) ?
C14A C9A C10A C11A . . . . 0.4(4) ?
C8A C9A C10A C11A . . . . 170.5(4) ?
C8A' C9A C10A C11A . . . . -165.2(6) ?
C9A C10A C11A C12A . . . . -0.2(5) ?
C10A C11A C12A C13A . . . . -0.6(6) ?
C11A C12A C13A C14A . . . . 1.2(6) ?
C12A C13A C14A C9A . . . . -1.0(5) ?
C12A C13A C14A C15A . . . . 178.0(3) ?
C10A C9A C14A C13A . . . . 0.2(4) ?
C8A C9A C14A C13A . . . . -169.9(3) ?
C8A' C9A C14A C13A . . . . 161.6(8) ?
C10A C9A C14A C15A . . . . -178.8(2) ?
C8A C9A C14A C15A . . . . 11.2(4) ?
C8A' C9A C14A C15A . . . . -17.4(9) ?
C13A C14A C15A O1A . . . . 1.9(3) ?
C9A C14A C15A O1A . . . . -179.2(2) ?
C13A C14A C15A C16A . . . . 119.7(3) ?
C9A C14A C15A C16A . . . . -61.3(3) ?
C13A C14A C15A C1A . . . . -115.6(3) ?
C9A C14A C15A C1A . . . . 63.3(3) ?
C2A C1A C15A O1A . . . . 0.7(3) ?
C6A C1A C15A O1A . . . . -175.9(2) ?
C2A C1A C15A C14A . . . . 115.6(2) ?
C6A C1A C15A C14A . . . . -61.0(3) ?
C2A C1A C15A C16A . . . . -118.4(2) ?
C6A C1A C15A C16A . . . . 64.9(3) ?
O1A C15A C16A C17A . . . . 60.7(3) ?
C14A C15A C16A C17A . . . . -56.3(3) ?
C1A C15A C16A C17A . . . . -178.7(2) ?
C15A C16A C17A C18A . . . . -172.24(19) ?
C20A N1A C18A C17A . . . . 63.2(3) ?
C19A N1A C18A C17A . . . . -171.1(2) ?
C16A C17A C18A N1A . . . . 162.68(19) ?
O3A C21A C22A C27A . . . . 1.3(3) ?
O2A C21A C22A C27A . . . . -178.6(2) ?
O3A C21A C22A C23A . . . . -179.2(2) ?
O2A C21A C22A C23A . . . . 0.9(3) ?
C27A C22A C23A C24A . . . . 1.2(3) ?
C21A C22A C23A C24A . . . . -178.3(2) ?
C28A O4A C24A C23A . . . . -1.4(3) ?
C28A O4A C24A C25A . . . . 177.2(2) ?
C22A C23A C24A O4A . . . . 179.7(2) ?
C22A C23A C24A C25A . . . . 1.2(3) ?
C29A O5A C25A C26A . . . . 13.6(3) ?
C29A O5A C25A C24A . . . . -166.7(2) ?
O4A C24A C25A O5A . . . . -1.3(3) ?
C23A C24A C25A O5A . . . . 177.3(2) ?
O4A C24A C25A C26A . . . . 178.4(2) ?
C23A C24A C25A C26A . . . . -3.0(3) ?
O5A C25A C26A C27A . . . . -177.9(2) ?
C24A C25A C26A C27A . . . . 2.4(3) ?
C23A C22A C27A C26A . . . . -1.8(3) ?
C21A C22A C27A C26A . . . . 177.7(2) ?
C25A C26A C27A C22A . . . . 0.0(3) ?
O3B C21B C22B C27B . . . . 10.7(3) ?
O2B C21B C22B C27B . . . . -169.5(2) ?
O3B C21B C22B C23B . . . . -170.3(2) ?
O2B C21B C22B C23B . . . . 9.5(3) ?
C27B C22B C23B C24B . . . . 0.7(3) ?
C21B C22B C23B C24B . . . . -178.3(2) ?
C28B O5B C24B C23B . . . . -8.1(3) ?
C28B O5B C24B C25B . . . . 171.3(2) ?
C22B C23B C24B O5B . . . . -179.9(2) ?
C22B C23B C24B C25B . . . . 0.7(3) ?
C29B O4B C25B C26B . . . . 7.6(3) ?
C29B O4B C25B C24B . . . . -172.3(2) ?
O5B C24B C25B O4B . . . . -1.0(3) ?
C23B C24B C25B O4B . . . . 178.4(2) ?
O5B C24B C25B C26B . . . . 179.1(2) ?
C23B C24B C25B C26B . . . . -1.5(3) ?
O4B C25B C26B C27B . . . . -179.1(2) ?
C24B C25B C26B C27B . . . . 0.8(3) ?
C23B C22B C27B C26B . . . . -1.4(3) ?
C21B C22B C27B C26B . . . . 177.6(2) ?
C25B C26B C27B C22B . . . . 0.7(4) ?
C6B C1B C2B C3B . . . . 0.7(4) ?
C15B C1B C2B C3B . . . . -176.0(2) ?
C1B C2B C3B C4B . . . . 0.4(4) ?
C2B C3B C4B C5B . . . . -1.4(4) ?
C3B C4B C5B C6B . . . . 1.3(4) ?
C4B C5B C6B C1B . . . . -0.2(4) ?
C4B C5B C6B C7B' . . . . -177.3(11) ?
C4B C5B C6B C7B . . . . 180.0(4) ?
C2B C1B C6B C5B . . . . -0.8(3) ?
C15B C1B C6B C5B . . . . 175.8(2) ?
C2B C1B C6B C7B' . . . . 175.8(12) ?
C15B C1B C6B C7B' . . . . -7.6(12) ?
C2B C1B C6B C7B . . . . 179.0(4) ?
C15B C1B C6B C7B . . . . -4.5(5) ?
C5B C6B C7B C8B . . . . -145.8(5) ?
C1B C6B C7B C8B . . . . 34.5(9) ?
C6B C7B C8B C9B . . . . 17.7(9) ?
C7B C8B C9B C10B . . . . 128.6(5) ?
C7B C8B C9B C14B . . . . -59.8(6) ?
C5B C6B C7B' C8B' . . . . -122.2(16) ?
C1B C6B C7B' C8B' . . . . 61(2) ?
C6B C7B' C8B' C9B . . . . -35(3) ?
C10B C9B C8B' C7B' . . . . 160.9(18) ?
C14B C9B C8B' C7B' . . . . -2(3) ?
C14B C9B C10B C11B . . . . 0.8(4) ?
C8B C9B C10B C11B . . . . 172.6(3) ?
C8B' C9B C10B C11B . . . . -164.0(8) ?
C9B C10B C11B C12B . . . . -0.3(4) ?
C10B C11B C12B C13B . . . . -0.2(4) ?
C11B C12B C13B C14B . . . . 0.2(5) ?
C12B C13B C14B C9B . . . . 0.3(4) ?
C12B C13B C14B C15B . . . . 177.8(3) ?
C10B C9B C14B C13B . . . . -0.8(4) ?
C8B C9B C14B C13B . . . . -172.3(3) ?
C8B' C9B C14B C13B . . . . 160.2(10) ?
C10B C9B C14B C15B . . . . -178.2(2) ?
C8B C9B C14B C15B . . . . 10.2(4) ?
C8B' C9B C14B C15B . . . . -17.2(11) ?
C13B C14B C15B O1B . . . . 5.2(3) ?
C9B C14B C15B O1B . . . . -177.4(2) ?
C13B C14B C15B C1B . . . . -112.3(2) ?
C9B C14B C15B C1B . . . . 65.1(3) ?
C13B C14B C15B C16B . . . . 123.2(2) ?
C9B C14B C15B C16B . . . . -59.4(3) ?
C2B C1B C15B O1B . . . . -2.1(3) ?
C6B C1B C15B O1B . . . . -178.6(2) ?
C2B C1B C15B C14B . . . . 113.4(2) ?
C6B C1B C15B C14B . . . . -63.2(3) ?
C2B C1B C15B C16B . . . . -120.8(2) ?
C6B C1B C15B C16B . . . . 62.7(3) ?
O1B C15B C16B C17B . . . . 61.8(3) ?
C14B C15B C16B C17B . . . . -56.2(3) ?
C1B C15B C16B C17B . . . . -177.87(19) ?
C15B C16B C17B C18B . . . . -156.6(2) ?
C20B N1B C18B C17B . . . . 69.5(2) ?
C19B N1B C18B C17B . . . . -166.07(19) ?
C16B C17B C18B N1B . . . . 167.64(19) ?
